data_7222288
loop_
_publ_author_name
'Korsching, Kai R.'
'Sch\"afer, Hannes'
'Sch\"onborn, Josefine'
'Nimthong-Rold\'an, Arunpatcha'
'Zeller, Matthias'
'Azov, Vladimir A.'

_publ_section_title
;
 Enhancement of Electron-donating Character in Alkylated
 Monopyrrolo-tetrathiafultvalene Derivatives
;
_journal_name_full 'RSC Adv.'
_journal_paper_doi 10.1039/C5RA19012F
_journal_year 2015
_chemical_formula_sum 'C17 H15 N O S4'
_chemical_formula_weight 377.54
_chemical_melting_point 487
_chemical_name_systematic 2-[4,5-Dimethyl-1,3-dithiol-2-ylidene]-5-(4-methoxyphenyl)-5H-1,3-dithiolo[4,5-c]pyrrole
_space_group_crystal_system triclinic
_space_group_IT_number 2
_space_group_name_Hall '-P 1'
_space_group_name_H-M_alt 'P -1'
_symmetry_space_group_name_Hall '-P 1'
_symmetry_space_group_name_H-M 'P -1'
_atom_sites_solution_hydrogens geom
_atom_sites_solution_primary direct
_atom_sites_solution_secondary difmap
_audit_creation_method SHELXL-2014/7
_audit_update_record
;
2015-07-24 deposited with the CCDC.
2015-09-23 downloaded from the CCDC.
;
_cell_angle_alpha 86.427(3)
_cell_angle_beta 81.337(3)
_cell_angle_gamma 81.142(3)
_cell_formula_units_Z 2
_cell_length_a 7.8445(19)
_cell_length_b 8.762(2)
_cell_length_c 12.265(3)
_cell_measurement_reflns_used 6463
_cell_measurement_temperature 100(2)
_cell_measurement_theta_max 31.8350
_cell_measurement_theta_min 2.3545
_cell_volume 822.8(3)
_computing_cell_refinement 'SAINT V8.30C (Bruker, 2013)'
_computing_data_collection 'Apex2 v2013.4-1 (Bruker, 2013)'
_computing_data_reduction 'SAINT V8.30C (Bruker, 2013)'
_computing_structure_refinement
;  
SHELXL-2014/7 (Sheldrick, 2014), 
SHELXLE Rev714 (H\"ubschle et al., 2011)
;
_computing_structure_solution 'SHELXS-97 (Sheldrick, 2008)'
_diffrn_ambient_temperature 100(2)
_diffrn_measured_fraction_theta_full 0.999
_diffrn_measured_fraction_theta_max 0.900
_diffrn_measurement_device_type 'Bruker AXS APEXII CCD diffractometer'
_diffrn_measurement_method 'omega and phi scans'
_diffrn_radiation_monochromator graphite
_diffrn_radiation_type MoK\a
_diffrn_radiation_wavelength 0.71073
_diffrn_reflns_av_R_equivalents 0.0257
_diffrn_reflns_av_unetI/netI 0.0193
_diffrn_reflns_laue_measured_fraction_full 0.999
_diffrn_reflns_laue_measured_fraction_max 0.900
_diffrn_reflns_limit_h_max 11
_diffrn_reflns_limit_h_min -11
_diffrn_reflns_limit_k_max 13
_diffrn_reflns_limit_k_min -12
_diffrn_reflns_limit_l_max 18
_diffrn_reflns_limit_l_min -18
_diffrn_reflns_number 20343
_diffrn_reflns_point_group_measured_fraction_full 0.999
_diffrn_reflns_point_group_measured_fraction_max 0.900
_diffrn_reflns_theta_full 25.242
_diffrn_reflns_theta_max 32.247
_diffrn_reflns_theta_min 2.655
_diffrn_source 'fine focus sealed tube'
_exptl_absorpt_coefficient_mu 0.580
_exptl_absorpt_correction_T_max 0.7464
_exptl_absorpt_correction_T_min 0.6539
_exptl_absorpt_correction_type multi-scan
_exptl_absorpt_process_details 'Apex2 v2013.4-1 (Bruker, 2013)'
_exptl_crystal_colour orange
_exptl_crystal_density_diffrn 1.524
_exptl_crystal_description block
_exptl_crystal_F_000 392
_exptl_crystal_recrystallization_method 'Re-crystallisation from solvent: dichloromethane'
_exptl_crystal_size_max 0.52
_exptl_crystal_size_mid 0.46
_exptl_crystal_size_min 0.34
_refine_diff_density_max 0.513
_refine_diff_density_min -0.286
_refine_diff_density_rms 0.065
_refine_ls_extinction_method none
_refine_ls_goodness_of_fit_ref 1.038
_refine_ls_hydrogen_treatment constr
_refine_ls_matrix_type full
_refine_ls_number_parameters 211
_refine_ls_number_reflns 5245
_refine_ls_number_restraints 0
_refine_ls_restrained_S_all 1.038
_refine_ls_R_factor_all 0.0320
_refine_ls_R_factor_gt 0.0288
_refine_ls_shift/su_max 0.001
_refine_ls_shift/su_mean 0.000
_refine_ls_structure_factor_coef Fsqd
_refine_ls_weighting_details 'w=1/[\s^2^(Fo^2^)+(0.0504P)^2^+0.2693P] where P=(Fo^2^+2Fc^2^)/3'
_refine_ls_weighting_scheme calc
_refine_ls_wR_factor_gt 0.0821
_refine_ls_wR_factor_ref 0.0850
_reflns_Friedel_coverage 0.000
_reflns_number_gt 4731
_reflns_number_total 5245
_reflns_threshold_expression 'I > 2\s(I)'
_cod_data_source_file c5ra19012f2.cif
_cod_data_source_block Apexc15mz070_0m
_cod_database_code 7222288
_shelx_shelxl_version_number 2014/7
_shelx_space_group_comment
;
The symmetry employed for this shelxl refinement is uniquely defined
by the following loop, which should always be used as a source of
symmetry information in preference to the above space-group names.
They are only intended as comments.
;

loop_
_space_group_symop_operation_xyz
'x, y, z'
'-x, -y, -z'

loop_
_atom_site_label
_atom_site_type_symbol
_atom_site_fract_x
_atom_site_fract_y
_atom_site_fract_z
_atom_site_U_iso_or_equiv
_atom_site_adp_type
_atom_site_occupancy
_atom_site_site_symmetry_order
_atom_site_calc_flag
_atom_site_refinement_flags_posn
_atom_site_refinement_flags_adp
C1 C -0.35025(13) 0.75735(11) 0.33270(8) 0.01558(17) Uani 1 1 d . .
C2 C -0.20045(13) 0.81652(11) 0.30147(8) 0.01581(17) Uani 1 1 d . .
C3 C -0.76069(14) 0.63359(13) 0.54031(9) 0.0210(2) Uani 1 1 d . .
H3A H -0.8269 0.7328 0.5646 0.032 Uiso 1 1 calc R U
H3B H -0.7017 0.5821 0.6005 0.032 Uiso 1 1 calc R U
H3C H -0.8404 0.5680 0.5197 0.032 Uiso 1 1 calc R U
C4 C -0.62782(13) 0.66097(11) 0.44253(8) 0.01645(18) Uani 1 1 d . .
C5 C -0.62311(13) 0.61866(11) 0.33909(8) 0.01636(18) Uani 1 1 d . .
C6 C -0.74742(15) 0.53173(13) 0.29590(10) 0.0215(2) Uani 1 1 d . .
H6A H -0.8107 0.5988 0.2437 0.032 Uiso 1 1 calc R U
H6B H -0.8305 0.4989 0.3575 0.032 Uiso 1 1 calc R U
H6C H -0.6823 0.4406 0.2583 0.032 Uiso 1 1 calc R U
C7 C 0.19315(13) 1.04781(12) 0.29954(8) 0.01679(18) Uani 1 1 d . .
H7 H 0.2239 1.0887 0.3626 0.020 Uiso 1 1 calc R U
C8 C 0.05919(13) 0.96434(11) 0.29791(8) 0.01561(17) Uani 1 1 d . .
C9 C 0.05947(13) 0.92558(11) 0.18749(8) 0.01494(17) Uani 1 1 d . .
C10 C 0.19364(13) 0.98693(11) 0.12294(8) 0.01569(17) Uani 1 1 d . .
H10 H 0.2247 0.9797 0.0453 0.019 Uiso 1 1 calc R U
C11 C 0.41977(12) 1.14124(11) 0.15978(8) 0.01481(17) Uani 1 1 d . .
C12 C 0.54490(13) 1.13693(11) 0.22922(8) 0.01647(18) Uani 1 1 d . .
H12 H 0.5344 1.0783 0.2971 0.020 Uiso 1 1 calc R U
C13 C 0.68547(13) 1.21762(11) 0.20036(8) 0.01663(18) Uani 1 1 d . .
H13 H 0.7705 1.2144 0.2484 0.020 Uiso 1 1 calc R U
C14 C 0.70113(13) 1.30308(11) 0.10081(8) 0.01570(17) Uani 1 1 d . .
C15 C 0.57606(13) 1.30605(12) 0.03074(8) 0.01820(18) Uani 1 1 d . .
H15 H 0.5873 1.3634 -0.0376 0.022 Uiso 1 1 calc R U
C16 C 0.43561(13) 1.22623(12) 0.05981(8) 0.01767(18) Uani 1 1 d . .
H16 H 0.3505 1.2294 0.0119 0.021 Uiso 1 1 calc R U
C17 C 0.96191(14) 1.38741(13) 0.13557(10) 0.0212(2) Uani 1 1 d . .
H17A H 1.0155 1.2813 0.1514 0.032 Uiso 1 1 calc R U
H17B H 0.9060 1.4349 0.2047 0.032 Uiso 1 1 calc R U
H17C H 1.0519 1.4474 0.0996 0.032 Uiso 1 1 calc R U
N1 N 0.27471(11) 1.06104(10) 0.19225(7) 0.01489(15) Uani 1 1 d . .
O1 O 0.83423(10) 1.38549(9) 0.06424(6) 0.02066(15) Uani 1 1 d . .
S1 S -0.46206(3) 0.76359(3) 0.46765(2) 0.01810(7) Uani 1 1 d . .
S2 S -0.45207(3) 0.67022(3) 0.24071(2) 0.01838(7) Uani 1 1 d . .
S3 S -0.10035(4) 0.90161(3) 0.39741(2) 0.02011(7) Uani 1 1 d . .
S4 S -0.09602(3) 0.81405(3) 0.16340(2) 0.01699(7) Uani 1 1 d . .

loop_
_atom_site_aniso_label
_atom_site_aniso_U_11
_atom_site_aniso_U_22
_atom_site_aniso_U_33
_atom_site_aniso_U_23
_atom_site_aniso_U_13
_atom_site_aniso_U_12
C1 0.0182(4) 0.0156(4) 0.0137(4) 0.0007(3) -0.0034(3) -0.0045(3)
C2 0.0178(4) 0.0162(4) 0.0143(4) 0.0005(3) -0.0036(3) -0.0044(3)
C3 0.0196(5) 0.0239(5) 0.0189(5) -0.0002(4) 0.0012(4) -0.0051(4)
C4 0.0163(4) 0.0166(4) 0.0169(4) 0.0003(3) -0.0024(3) -0.0042(3)
C5 0.0161(4) 0.0163(4) 0.0173(4) 0.0003(3) -0.0032(3) -0.0038(3)
C6 0.0201(5) 0.0230(5) 0.0235(5) -0.0031(4) -0.0054(4) -0.0068(4)
C7 0.0175(4) 0.0196(4) 0.0141(4) -0.0009(3) -0.0019(3) -0.0055(3)
C8 0.0164(4) 0.0176(4) 0.0132(4) 0.0002(3) -0.0019(3) -0.0041(3)
C9 0.0156(4) 0.0151(4) 0.0147(4) -0.0015(3) -0.0021(3) -0.0035(3)
C10 0.0170(4) 0.0162(4) 0.0143(4) -0.0018(3) -0.0021(3) -0.0035(3)
C11 0.0143(4) 0.0141(4) 0.0160(4) -0.0012(3) -0.0010(3) -0.0028(3)
C12 0.0169(4) 0.0152(4) 0.0175(4) 0.0019(3) -0.0039(3) -0.0027(3)
C13 0.0158(4) 0.0165(4) 0.0183(4) -0.0001(3) -0.0041(3) -0.0030(3)
C14 0.0151(4) 0.0154(4) 0.0162(4) -0.0022(3) 0.0005(3) -0.0031(3)
C15 0.0192(4) 0.0221(5) 0.0137(4) 0.0002(3) -0.0014(3) -0.0058(4)
C16 0.0172(4) 0.0226(5) 0.0141(4) -0.0003(3) -0.0031(3) -0.0050(3)
C17 0.0164(4) 0.0223(5) 0.0264(5) 0.0011(4) -0.0042(4) -0.0067(4)
N1 0.0145(3) 0.0162(4) 0.0144(4) -0.0011(3) -0.0016(3) -0.0041(3)
O1 0.0185(3) 0.0266(4) 0.0186(3) 0.0007(3) -0.0015(3) -0.0104(3)
S1 0.02133(12) 0.02107(13) 0.01360(12) -0.00122(9) -0.00183(9) -0.00886(9)
S2 0.02091(12) 0.02289(13) 0.01331(12) -0.00084(9) -0.00292(9) -0.00887(9)
S3 0.02199(13) 0.02829(14) 0.01254(12) -0.00068(9) -0.00139(9) -0.01259(10)
S4 0.01923(12) 0.01938(12) 0.01394(11) -0.00186(8) -0.00200(9) -0.00766(9)

loop_
_atom_type_symbol
_atom_type_description
_atom_type_scat_dispersion_real
_atom_type_scat_dispersion_imag
_atom_type_scat_source
C C 0.0033 0.0016 'International Tables Vol C Tables 4.2.6.8 and 6.1.1.4'
H H 0.0000 0.0000 'International Tables Vol C Tables 4.2.6.8 and 6.1.1.4'
N N 0.0061 0.0033 'International Tables Vol C Tables 4.2.6.8 and 6.1.1.4'
O O 0.0106 0.0060 'International Tables Vol C Tables 4.2.6.8 and 6.1.1.4'
S S 0.1246 0.1234 'International Tables Vol C Tables 4.2.6.8 and 6.1.1.4'

loop_
_geom_angle_atom_site_label_1
_geom_angle_atom_site_label_2
_geom_angle_atom_site_label_3
_geom_angle
C2 C1 S2 122.69(8)
C2 C1 S1 123.34(8)
S2 C1 S1 113.96(6)
C1 C2 S4 121.89(8)
C1 C2 S3 121.28(8)
S4 C2 S3 116.83(6)
C4 C3 H3A 109.5
C4 C3 H3B 109.5
H3A C3 H3B 109.5
C4 C3 H3C 109.5
H3A C3 H3C 109.5
H3B C3 H3C 109.5
C5 C4 C3 127.34(9)
C5 C4 S1 116.99(8)
C3 C4 S1 115.67(8)
C4 C5 C6 127.69(10)
C4 C5 S2 117.01(8)
C6 C5 S2 115.30(8)
C5 C6 H6A 109.5
C5 C6 H6B 109.5
H6A C6 H6B 109.5
C5 C6 H6C 109.5
H6A C6 H6C 109.5
H6B C6 H6C 109.5
C8 C7 N1 107.04(9)
C8 C7 H7 126.5
N1 C7 H7 126.5
C7 C8 C9 108.11(9)
C7 C8 S3 134.65(8)
C9 C8 S3 117.23(7)
C10 C9 C8 107.73(9)
C10 C9 S4 135.02(8)
C8 C9 S4 117.23(7)
C9 C10 N1 107.09(9)
C9 C10 H10 126.5
N1 C10 H10 126.5
C12 C11 C16 119.80(9)
C12 C11 N1 119.64(9)
C16 C11 N1 120.54(9)
C11 C12 C13 120.60(9)
C11 C12 H12 119.7
C13 C12 H12 119.7
C12 C13 C14 119.69(9)
C12 C13 H13 120.2
C14 C13 H13 120.2
O1 C14 C13 124.45(9)
O1 C14 C15 115.95(9)
C13 C14 C15 119.59(9)
C16 C15 C14 120.68(9)
C16 C15 H15 119.7
C14 C15 H15 119.7
C15 C16 C11 119.64(9)
C15 C16 H16 120.2
C11 C16 H16 120.2
O1 C17 H17A 109.5
O1 C17 H17B 109.5
H17A C17 H17B 109.5
O1 C17 H17C 109.5
H17A C17 H17C 109.5
H17B C17 H17C 109.5
C7 N1 C10 110.02(8)
C7 N1 C11 124.04(8)
C10 N1 C11 125.94(8)
C14 O1 C17 117.10(8)
C1 S1 C4 95.84(5)
C1 S2 C5 96.08(5)
C8 S3 C2 94.25(5)
C9 S4 C2 94.07(5)

loop_
_geom_bond_atom_site_label_1
_geom_bond_atom_site_label_2
_geom_bond_distance
C1 C2 1.3504(15)
C1 S2 1.7494(10)
C1 S1 1.7525(11)
C2 S4 1.7666(11)
C2 S3 1.7677(10)
C3 C4 1.4989(14)
C3 H3A 0.9800
C3 H3B 0.9800
C3 H3C 0.9800
C4 C5 1.3375(14)
C4 S1 1.7634(11)
C5 C6 1.4988(14)
C5 S2 1.7582(11)
C6 H6A 0.9800
C6 H6B 0.9800
C6 H6C 0.9800
C7 C8 1.3727(14)
C7 N1 1.3801(13)
C7 H7 0.9500
C8 C9 1.4163(14)
C8 S3 1.7395(11)
C9 C10 1.3761(14)
C9 S4 1.7441(10)
C10 N1 1.3811(13)
C10 H10 0.9500
C11 C12 1.3881(14)
C11 C16 1.3936(14)
C11 N1 1.4220(13)
C12 C13 1.3902(14)
C12 H12 0.9500
C13 C14 1.3913(14)
C13 H13 0.9500
C14 O1 1.3651(12)
C14 C15 1.3947(14)
C15 C16 1.3849(14)
C15 H15 0.9500
C16 H16 0.9500
C17 O1 1.4282(13)
C17 H17A 0.9800
C17 H17B 0.9800
C17 H17C 0.9800

loop_
_geom_torsion_atom_site_label_1
_geom_torsion_atom_site_label_2
_geom_torsion_atom_site_label_3
_geom_torsion_atom_site_label_4
_geom_torsion
S2 C1 C2 S4 1.19(13)
S1 C1 C2 S4 -177.66(5)
S2 C1 C2 S3 -179.24(5)
S1 C1 C2 S3 1.90(13)
C3 C4 C5 C6 -1.00(18)
S1 C4 C5 C6 -179.80(8)
C3 C4 C5 S2 178.89(8)
S1 C4 C5 S2 0.08(11)
N1 C7 C8 C9 0.17(11)
N1 C7 C8 S3 -179.55(9)
C7 C8 C9 C10 -0.31(11)
S3 C8 C9 C10 179.46(7)
C7 C8 C9 S4 178.34(7)
S3 C8 C9 S4 -1.88(11)
C8 C9 C10 N1 0.33(11)
S4 C9 C10 N1 -177.98(8)
C16 C11 C12 C13 0.47(15)
N1 C11 C12 C13 -178.40(9)
C11 C12 C13 C14 -0.19(15)
C12 C13 C14 O1 -179.55(9)
C12 C13 C14 C15 -0.40(15)
O1 C14 C15 C16 179.94(9)
C13 C14 C15 C16 0.72(15)
C14 C15 C16 C11 -0.44(16)
C12 C11 C16 C15 -0.15(15)
N1 C11 C16 C15 178.70(9)
C8 C7 N1 C10 0.03(11)
C8 C7 N1 C11 179.46(9)
C9 C10 N1 C7 -0.23(11)
C9 C10 N1 C11 -179.64(9)
C12 C11 N1 C7 35.94(14)
C16 C11 N1 C7 -142.92(10)
C12 C11 N1 C10 -144.73(10)
C16 C11 N1 C10 36.41(14)
C13 C14 O1 C17 -2.26(14)
C15 C14 O1 C17 178.56(9)
C2 C1 S1 C4 -177.68(9)
S2 C1 S1 C4 3.37(6)
C5 C4 S1 C1 -2.11(9)
C3 C4 S1 C1 178.94(8)
C2 C1 S2 C5 177.70(9)
S1 C1 S2 C5 -3.34(6)
C4 C5 S2 C1 1.99(9)
C6 C5 S2 C1 -178.10(8)
C7 C8 S3 C2 177.53(11)
C9 C8 S3 C2 -2.17(9)
C1 C2 S3 C8 -174.04(9)
S4 C2 S3 C8 5.55(7)
C10 C9 S4 C2 -177.00(11)
C8 C9 S4 C2 4.81(8)
C1 C2 S4 C9 173.26(9)
S3 C2 S4 C9 -6.32(6)
